data_4088200
loop_
_publ_author_name
'Stennett, Tom E.'
'Pahl, J\"urgen'
'Zijlstra, Harmen S.'
'Seidel, Falk W.'
'Harder, Sjoerd'

_publ_section_title
;
 A Frustrated Lewis Pair Based on a Cationic Aluminum Complex and
 Triphenylphosphine
;
_journal_issue 2
_journal_name_full Organometallics
_journal_page_first 207
_journal_paper_doi 10.1021/acs.organomet.5b00927
_journal_volume 35
_journal_year 2016
_chemical_formula_moiety 'C61 H89 Al2 N4 O2, B C24 F20'
_chemical_formula_sum 'C85 H89 Al2 B F20 N4 O2'
_chemical_formula_weight 1643.37
_space_group_crystal_system triclinic
_space_group_IT_number 2
_space_group_name_Hall '-P 1'
_space_group_name_H-M_alt 'P -1'
_atom_sites_solution_hydrogens geom
_atom_sites_solution_primary direct
_audit_creation_date 2015-08-19
_audit_creation_method
;
Olex2 1.2
(compiled 2015.01.26 svn.r3150 for OlexSys, GUI svn.r4998)
;
_cell_angle_alpha 91.2573(15)
_cell_angle_beta 104.8642(16)
_cell_angle_gamma 105.6814(16)
_cell_formula_units_Z 2
_cell_length_a 14.6101(2)
_cell_length_b 16.7664(3)
_cell_length_c 18.2804(4)
_cell_measurement_reflns_used 22969
_cell_measurement_temperature 100
_cell_measurement_theta_max 73.4870
_cell_measurement_theta_min 3.5040
_cell_volume 4146.91(14)
_computing_cell_refinement
;
CrysAlisPro, Agilent Technologies,
Version 1.171.37.35 (release 13-08-2014 CrysAlis171 .NET)
(compiled Aug 13 2014,18:06:01)
;
_computing_data_collection
;
CrysAlisPro, Agilent Technologies,
Version 1.171.37.35 (release 13-08-2014 CrysAlis171 .NET)
(compiled Aug 13 2014,18:06:01)
;
_computing_data_reduction
;
CrysAlisPro, Agilent Technologies,
Version 1.171.37.35 (release 13-08-2014 CrysAlis171 .NET)
(compiled Aug 13 2014,18:06:01)
;
_computing_molecular_graphics 'Olex2 (Dolomanov et al., 2009)'
_computing_publication_material 'Olex2 (Dolomanov et al., 2009)'
_computing_structure_refinement 'ShelXL (Sheldrick, 2008)'
_computing_structure_solution 'ShelXT (Sheldrick, 2015)'
_diffrn_ambient_environment air
_diffrn_ambient_temperature 100
_diffrn_detector 'CCD plate'
_diffrn_detector_area_resol_mean 5.2903
_diffrn_detector_type AtlasS2
_diffrn_measured_fraction_theta_full 0.993
_diffrn_measured_fraction_theta_max 0.992
_diffrn_measurement_details
;
#__ type_ start__ end____ width___ exp.time_
  1 omega -112.00  -65.00   1.0000    2.0000
omega____ theta____ kappa____ phi______ frames
    -      -41.8784 -138.0000  -93.0000 47

#__ type_ start__ end____ width___ exp.time_
  2 omega  -50.00   31.00   1.0000    2.0000
omega____ theta____ kappa____ phi______ frames
    -      -41.8784   38.0000  -30.0000 81

#__ type_ start__ end____ width___ exp.time_
  3 omega -115.00  -19.00   1.0000    2.0000
omega____ theta____ kappa____ phi______ frames
    -      -41.8784  -38.0000 -180.0000 96

#__ type_ start__ end____ width___ exp.time_
  4 omega  -50.00   31.00   1.0000    2.0000
omega____ theta____ kappa____ phi______ frames
    -      -41.8784   38.0000 -180.0000 81

#__ type_ start__ end____ width___ exp.time_
  5 omega   27.00  101.00   1.0000    2.0000
omega____ theta____ kappa____ phi______ frames
    -       41.8784 -131.0000   81.0000 74

#__ type_ start__ end____ width___ exp.time_
  6 omega   35.00   98.00   1.0000   10.0000
omega____ theta____ kappa____ phi______ frames
    -      105.9955  -45.0000   30.0000 63

#__ type_ start__ end____ width___ exp.time_
  7 omega   25.00  109.00   1.0000   10.0000
omega____ theta____ kappa____ phi______ frames
    -      105.9955  -94.0000  -90.0000 84

#__ type_ start__ end____ width___ exp.time_
  8 omega   25.00  109.00   1.0000   10.0000
omega____ theta____ kappa____ phi______ frames
    -      105.9955  -94.0000  150.0000 84

#__ type_ start__ end____ width___ exp.time_
  9 omega   31.00   91.00   1.0000   10.0000
omega____ theta____ kappa____ phi______ frames
    -      105.9955  -30.0000  120.0000 60

#__ type_ start__ end____ width___ exp.time_
 10 omega   34.00  121.00   1.0000   10.0000
omega____ theta____ kappa____ phi______ frames
    -      105.9955 -125.0000   90.0000 87

#__ type_ start__ end____ width___ exp.time_
 11 omega   36.00  134.00   1.0000   10.0000
omega____ theta____ kappa____ phi______ frames
    -      105.9955  -61.0000 -180.0000 98

#__ type_ start__ end____ width___ exp.time_
 12 omega   36.00  134.00   1.0000   10.0000
omega____ theta____ kappa____ phi______ frames
    -      105.9955  -61.0000  -60.0000 98

#__ type_ start__ end____ width___ exp.time_
 13 omega   82.00  177.00   1.0000   10.0000
omega____ theta____ kappa____ phi______ frames
    -      105.9955   45.0000  150.0000 95

#__ type_ start__ end____ width___ exp.time_
 14 omega   26.00  151.00   1.0000   10.0000
omega____ theta____ kappa____ phi______ frames
    -      105.9955  -15.0000  150.0000 125

#__ type_ start__ end____ width___ exp.time_
 15 omega -116.00  -10.00   1.0000    2.0000
omega____ theta____ kappa____ phi______ frames
    -      -41.8784  -77.0000  -60.0000 106

#__ type_ start__ end____ width___ exp.time_
 16 omega -112.00  -15.00   1.0000    2.0000
omega____ theta____ kappa____ phi______ frames
    -      -41.8784  -57.0000  120.0000 97

#__ type_ start__ end____ width___ exp.time_
 17 omega  -50.00   31.00   1.0000    2.0000
omega____ theta____ kappa____ phi______ frames
    -      -41.8784   38.0000 -120.0000 81

#__ type_ start__ end____ width___ exp.time_
 18 omega -112.00  -15.00   1.0000    2.0000
omega____ theta____ kappa____ phi______ frames
    -      -41.8784  -57.0000   30.0000 97
;
_diffrn_measurement_device 'four-circle diffractometer'
_diffrn_measurement_device_type 'SuperNova, Dual, Cu at zero, AtlasS2'
_diffrn_measurement_method '\w scans'
_diffrn_orient_matrix_UB_11 0.0542842000
_diffrn_orient_matrix_UB_12 0.0881547000
_diffrn_orient_matrix_UB_13 0.0402040000
_diffrn_orient_matrix_UB_21 -0.0099238000
_diffrn_orient_matrix_UB_22 0.0353588000
_diffrn_orient_matrix_UB_23 -0.0778097000
_diffrn_orient_matrix_UB_31 -0.0995647000
_diffrn_orient_matrix_UB_32 0.0132316000
_diffrn_orient_matrix_UB_33 0.0023613000
_diffrn_radiation_monochromator mirror
_diffrn_radiation_probe x-ray
_diffrn_radiation_type CuK\a
_diffrn_radiation_wavelength 1.54184
_diffrn_reflns_av_R_equivalents 0.0322
_diffrn_reflns_av_unetI/netI 0.0316
_diffrn_reflns_Laue_measured_fraction_full 0.993
_diffrn_reflns_Laue_measured_fraction_max 0.992
_diffrn_reflns_limit_h_max 12
_diffrn_reflns_limit_h_min -17
_diffrn_reflns_limit_k_max 20
_diffrn_reflns_limit_k_min -19
_diffrn_reflns_limit_l_max 21
_diffrn_reflns_limit_l_min -19
_diffrn_reflns_number 37200
_diffrn_reflns_point_group_measured_fraction_full 0.993
_diffrn_reflns_point_group_measured_fraction_max 0.992
_diffrn_reflns_theta_full 67.684
_diffrn_reflns_theta_max 68.115
_diffrn_reflns_theta_min 3.266
_diffrn_source 'sealed X-ray tube'
_diffrn_source_type 'SuperNova (Cu) X-ray Source'
_exptl_absorpt_coefficient_mu 1.131
_exptl_absorpt_correction_T_max 1.00000
_exptl_absorpt_correction_T_min 0.79699
_exptl_absorpt_correction_type multi-scan
_exptl_absorpt_process_details
;
CrysAlisPro, Agilent Technologies,
Version 1.171.37.35 (release 13-08-2014 CrysAlis171 .NET)
(compiled Aug 13 2014,18:06:01)
Empirical absorption correction using spherical harmonics,
 implemented in SCALE3 ABSPACK scaling algorithm.
Empirical absorption correction using spherical harmonics,
 implemented in SCALE3 ABSPACK scaling algorithm.
;
_exptl_crystal_colour 'clear colourless'
_exptl_crystal_colour_lustre clear
_exptl_crystal_colour_primary colourless
_exptl_crystal_density_diffrn 1.316
_exptl_crystal_description block
_exptl_crystal_F_000 1708
_exptl_crystal_size_max 0.2076
_exptl_crystal_size_mid 0.1626
_exptl_crystal_size_min 0.0955
_refine_diff_density_max 0.554
_refine_diff_density_min -0.279
_refine_diff_density_rms 0.049
_refine_ls_extinction_method none
_refine_ls_goodness_of_fit_ref 1.024
_refine_ls_hydrogen_treatment constr
_refine_ls_matrix_type full
_refine_ls_number_parameters 1049
_refine_ls_number_reflns 15030
_refine_ls_number_restraints 0
_refine_ls_restrained_S_all 1.024
_refine_ls_R_factor_all 0.0455
_refine_ls_R_factor_gt 0.0413
_refine_ls_shift/su_max 0.001
_refine_ls_shift/su_mean 0.000
_refine_ls_structure_factor_coef Fsqd
_refine_ls_weighting_details 'w=1/[\s^2^(Fo^2^)+(0.0630P)^2^+1.6470P] where P=(Fo^2^+2Fc^2^)/3'
_refine_ls_weighting_scheme calc
_refine_ls_wR_factor_gt 0.1095
_refine_ls_wR_factor_ref 0.1141
_reflns_Friedel_coverage 0.000
_reflns_number_gt 13530
_reflns_number_total 15030
_reflns_threshold_expression 'I > 2\s(I)'
_cod_data_source_file om5b00927_si_008.cif
_cod_data_source_block exp_249
_cod_original_cell_volume 4146.89(14)
_cod_database_code 4088200
_chemical_oxdiff_formula 'C H N Al O P Si F B'
_shelx_space_group_comment
;
The symmetry employed for this shelxl refinement is uniquely defined
by the following loop, which should always be used as a source of
symmetry information in preference to the above space-group names.
They are only intended as comments.
;
_reflns_odcompleteness_completeness 99.23
_reflns_odcompleteness_iscentric 1
_reflns_odcompleteness_theta 67.96
_olex2_refinement_description
;
1. Fixed Uiso
 At 1.2 times of:
  All C(H) groups
 At 1.5 times of:
  All C(H,H,H) groups
2.a Ternary CH refined with riding coordinates:
 C16(H16), C25(H25), C13(H13), C59(H59), C56(H56), C28(H28), C44(H44), C47(H47)
2.b Aromatic/amide H refined with riding coordinates:
 C31(H31), C11(H11), C4(H4), C23(H23), C10(H10), C35(H35), C21(H21), C22(H22),
 C9(H9), C54(H54), C53(H53), C52(H52), C42(H42), C40(H40), C41(H41)
2.c Idealised Me refined as rotating group:
 C6(H6a,H6b,H6c), C15(H15a,H15b,H15c), C2(H2a,H2b,H2c), C27(H27a,H27b,H27c),
 C18(H18a,H18b,H18c), C26(H26a,H26b,H26c), C32(H32a,H32b,H32c), C1(H1a,H1b,H1c),
  C17(H17a,H17b,H17c), C33(H33a,H33b,H33c), C37(H37a,H37b,H37c), C30(H30a,H30b,
 H30c), C57(H57a,H57b,H57c), C29(H29a,H29b,H29c), C58(H58a,H58b,H58c), C61(H61a,
 H61b,H61c), C60(H60a,H60b,H60c), C14(H14a,H14b,H14c), C45(H45a,H45b,H45c),
 C48(H48a,H48b,H48c), C49(H49a,H49b,H49c), C46(H46a,H46b,H46c)
;
_shelx_shelxl_version_number 2014/7
_olex2_date_sample_data_collection 2015-04-10
_olex2_submission_special_instructions 'No special instructions were received'

loop_
_space_group_symop_operation_xyz
'x, y, z'
'-x, -y, -z'

loop_
_atom_site_label
_atom_site_type_symbol
_atom_site_fract_x
_atom_site_fract_y
_atom_site_fract_z
_atom_site_U_iso_or_equiv
_atom_site_adp_type
_atom_site_occupancy
_atom_site_site_symmetry_order
_atom_site_calc_flag
_atom_site_refinement_flags_posn
Al1 Al 0.32534(3) 0.37557(3) 0.18698(3) 0.01941(10) Uani 1 1 d .
Al2 Al 0.52926(3) 0.11953(3) 0.21161(3) 0.02029(10) Uani 1 1 d .
F16 F 0.85496(7) 0.28232(6) 0.73773(5) 0.02517(19) Uani 1 1 d .
F15 F 1.05863(7) 0.37038(6) 0.81666(5) 0.02554(19) Uani 1 1 d .
F1 F 0.84313(6) 0.23531(6) 0.58425(5) 0.0276(2) Uani 1 1 d .
F5 F 1.13597(7) 0.45146(6) 0.69936(6) 0.0305(2) Uani 1 1 d .
F17 F 0.75894(7) 0.18147(6) 0.81985(6) 0.0297(2) Uani 1 1 d .
F20 F 1.06395(7) 0.10861(6) 0.74388(6) 0.0298(2) Uani 1 1 d .
F10 F 1.17065(7) 0.32354(6) 0.59940(6) 0.0293(2) Uani 1 1 d .
F19 F 0.96486(8) 0.00750(6) 0.82603(6) 0.0331(2) Uani 1 1 d .
F14 F 1.21685(7) 0.43033(6) 0.93455(5) 0.0317(2) Uani 1 1 d .
F11 F 1.23867(7) 0.22746(6) 0.70815(6) 0.0311(2) Uani 1 1 d .
F18 F 0.81216(7) 0.04374(6) 0.86696(6) 0.0338(2) Uani 1 1 d .
F2 F 0.77110(7) 0.34320(7) 0.50164(6) 0.0365(2) Uani 1 1 d .
F6 F 0.90454(7) 0.08909(6) 0.60471(6) 0.0319(2) Uani 1 1 d .
F13 F 1.39093(7) 0.39739(7) 0.93680(6) 0.0388(2) Uani 1 1 d .
F12 F 1.39807(7) 0.29532(7) 0.82254(7) 0.0399(3) Uani 1 1 d .
F4 F 1.06032(9) 0.55782(6) 0.61876(6) 0.0386(2) Uani 1 1 d .
O2 O 0.48232(8) 0.21012(7) 0.21978(6) 0.0241(2) Uani 1 1 d .
F3 F 0.87638(9) 0.50772(7) 0.51914(6) 0.0409(3) Uani 1 1 d .
O1 O 0.39752(8) 0.30054(7) 0.20009(7) 0.0266(2) Uani 1 1 d .
F9 F 1.18174(9) 0.25429(8) 0.47086(7) 0.0515(3) Uani 1 1 d .
F7 F 0.90927(9) 0.02782(7) 0.47261(7) 0.0493(3) Uani 1 1 d .
N1 N 0.19304(9) 0.31555(8) 0.17049(7) 0.0199(3) Uani 1 1 d .
N2 N 0.35115(9) 0.41636(8) 0.28937(7) 0.0197(3) Uani 1 1 d .
F8 F 1.04925(11) 0.10707(9) 0.40348(8) 0.0657(4) Uani 1 1 d .
N4 N 0.55169(9) 0.08936(8) 0.31092(7) 0.0209(3) Uani 1 1 d .
N3 N 0.66039(9) 0.17022(8) 0.21203(8) 0.0227(3) Uani 1 1 d .
C63 C 0.90026(11) 0.31551(10) 0.59584(9) 0.0234(3) Uani 1 1 d .
C79 C 1.14140(11) 0.34893(9) 0.81604(9) 0.0225(3) Uani 1 1 d .
C81 C 0.88570(11) 0.21466(9) 0.75698(9) 0.0216(3) Uani 1 1 d .
C19 C 0.43467(11) 0.48930(9) 0.32070(9) 0.0209(3) Uani 1 1 d .
C31 C 0.41000(12) 0.23266(10) 0.18406(9) 0.0248(3) Uani 1 1 d .
H31 H 0.3625 0.1963 0.1429 0.030 Uiso 1 1 calc R
C82 C 0.83386(11) 0.16308(10) 0.80025(9) 0.0233(3) Uani 1 1 d .
C67 C 1.04339(12) 0.42024(10) 0.65317(9) 0.0241(3) Uani 1 1 d .
C80 C 0.96394(11) 0.20015(9) 0.73461(9) 0.0209(3) Uani 1 1 d .
C62 C 0.99220(11) 0.33645(9) 0.64877(9) 0.0210(3) Uani 1 1 d .
C68 C 1.04100(11) 0.20921(10) 0.61230(9) 0.0227(3) Uani 1 1 d .
C20 C 0.42254(11) 0.56839(10) 0.30679(9) 0.0225(3) Uani 1 1 d .
C78 C 1.22244(12) 0.38225(10) 0.87716(9) 0.0248(3) Uani 1 1 d .
C5 C 0.29818(11) 0.37560(9) 0.33333(9) 0.0213(3) Uani 1 1 d .
C74 C 1.13982(11) 0.29730(9) 0.75469(9) 0.0216(3) Uani 1 1 d .
C69 C 0.97609(12) 0.13404(10) 0.57502(10) 0.0272(3) Uani 1 1 d .
C7 C 0.11969(11) 0.30993(9) 0.09840(9) 0.0208(3) Uani 1 1 d .
C3 C 0.16187(11) 0.28104(9) 0.22903(9) 0.0218(3) Uani 1 1 d .
C8 C 0.06158(11) 0.36545(10) 0.09108(9) 0.0226(3) Uani 1 1 d .
C75 C 1.22910(12) 0.27991(10) 0.76087(9) 0.0246(3) Uani 1 1 d .
C34 C 0.72712(12) 0.20562(9) 0.27755(10) 0.0249(3) Uani 1 1 d .
C77 C 1.31012(12) 0.36521(10) 0.87867(10) 0.0284(3) Uani 1 1 d .
C11 C 0.03915(12) 0.25150(10) -0.03065(9) 0.0269(3) Uani 1 1 d .
H11 H 0.0325 0.2142 -0.0728 0.032 Uiso 1 1 calc R
C73 C 1.10738(12) 0.24741(10) 0.57192(10) 0.0263(3) Uani 1 1 d .
C50 C 0.48422(11) 0.01851(10) 0.33176(9) 0.0232(3) Uani 1 1 d .
C84 C 0.93813(12) 0.07570(10) 0.80363(9) 0.0254(3) Uani 1 1 d .
C24 C 0.52643(11) 0.47910(10) 0.35965(9) 0.0243(3) Uani 1 1 d .
C16 C 0.16794(12) 0.18935(10) 0.04570(9) 0.0243(3) Uani 1 1 d .
H16 H 0.2042 0.1922 0.1006 0.029 Uiso 1 1 calc R
C12 C 0.10825(11) 0.25156(9) 0.03835(9) 0.0230(3) Uani 1 1 d .
C83 C 0.86051(12) 0.09342(10) 0.82383(9) 0.0249(3) Uani 1 1 d .
C76 C 1.31325(12) 0.31361(11) 0.82038(10) 0.0285(4) Uani 1 1 d .
C25 C 0.32290(11) 0.57943(10) 0.26571(9) 0.0238(3) Uani 1 1 d .
H25 H 0.2857 0.5284 0.2298 0.029 Uiso 1 1 calc R
C55 C 0.39792(12) 0.02700(11) 0.34755(9) 0.0266(3) Uani 1 1 d .
C4 C 0.21453(11) 0.30584(10) 0.30440(9) 0.0233(3) Uani 1 1 d .
H4 H 0.1919 0.2722 0.3409 0.028 Uiso 1 1 calc R
C36 C 0.63216(12) 0.13301(10) 0.36523(9) 0.0242(3) Uani 1 1 d .
C38 C 0.69061(12) 0.17763(11) 0.14223(10) 0.0289(4) Uani 1 1 d .
C66 C 1.00620(13) 0.47759(10) 0.61111(10) 0.0282(3) Uani 1 1 d .
C23 C 0.60578(12) 0.55077(10) 0.38598(10) 0.0267(3) Uani 1 1 d .
H23 H 0.6684 0.5454 0.4128 0.032 Uiso 1 1 calc R
C13 C 0.07326(11) 0.43063(10) 0.15467(9) 0.0243(3) Uani 1 1 d .
H13 H 0.1369 0.4351 0.1938 0.029 Uiso 1 1 calc R
C10 C -0.01941(12) 0.30455(11) -0.03854(10) 0.0290(3) Uani 1 1 d .
H10 H -0.0669 0.3029 -0.0855 0.035 Uiso 1 1 calc R
C64 C 0.86079(12) 0.37015(11) 0.55208(9) 0.0269(3) Uani 1 1 d .
C35 C 0.71059(12) 0.19198(10) 0.34859(10) 0.0267(3) Uani 1 1 d .
H35 H 0.7581 0.2268 0.3907 0.032 Uiso 1 1 calc R
C6 C 0.32382(12) 0.40183(10) 0.41691(9) 0.0265(3) Uani 1 1 d .
H6A H 0.3470 0.3593 0.4459 0.040 Uiso 1 1 calc GR
H6B H 0.2651 0.4085 0.4300 0.040 Uiso 1 1 calc GR
H6C H 0.3761 0.4549 0.4294 0.040 Uiso 1 1 calc GR
C65 C 0.91383(13) 0.45288(11) 0.56002(10) 0.0293(4) Uani 1 1 d .
C85 C 0.98797(11) 0.12915(10) 0.76095(9) 0.0231(3) Uani 1 1 d .
C21 C 0.50426(12) 0.63742(10) 0.33447(10) 0.0275(3) Uani 1 1 d .
H21 H 0.4975 0.6915 0.3262 0.033 Uiso 1 1 calc R
C22 C 0.59526(12) 0.62896(10) 0.37386(10) 0.0288(4) Uani 1 1 d .
H22 H 0.6501 0.6769 0.3924 0.035 Uiso 1 1 calc R
C9 C -0.00911(12) 0.36020(10) 0.02191(10) 0.0268(3) Uani 1 1 d .
H9 H -0.0509 0.3956 0.0163 0.032 Uiso 1 1 calc R
C59 C 0.37375(12) 0.10955(11) 0.34733(10) 0.0309(4) Uani 1 1 d .
H59 H 0.4305 0.1530 0.3379 0.037 Uiso 1 1 calc R
C56 C 0.59880(13) -0.06919(10) 0.31564(11) 0.0318(4) Uani 1 1 d .
H56 H 0.6385 -0.0136 0.3063 0.038 Uiso 1 1 calc R
C15 C 0.07898(14) 0.51599(11) 0.12563(11) 0.0327(4) Uani 1 1 d .
H15A H 0.1298 0.5298 0.0982 0.049 Uiso 1 1 calc GR
H15B H 0.0959 0.5580 0.1688 0.049 Uiso 1 1 calc GR
H15C H 0.0149 0.5150 0.0913 0.049 Uiso 1 1 calc GR
C2 C 0.06633(12) 0.21195(10) 0.21240(10) 0.0276(3) Uani 1 1 d .
H2A H 0.0129 0.2308 0.1804 0.041 Uiso 1 1 calc GR
H2B H 0.0510 0.1967 0.2603 0.041 Uiso 1 1 calc GR
H2C H 0.0731 0.1634 0.1858 0.041 Uiso 1 1 calc GR
C28 C 0.54336(12) 0.39454(10) 0.37383(11) 0.0309(4) Uani 1 1 d .
H28 H 0.4802 0.3507 0.3491 0.037 Uiso 1 1 calc R
C51 C 0.50732(12) -0.05760(10) 0.33429(9) 0.0264(3) Uani 1 1 d .
C27 C 0.33131(13) 0.65421(10) 0.21881(10) 0.0299(4) Uani 1 1 d .
H27A H 0.3568 0.7058 0.2530 0.045 Uiso 1 1 calc GR
H27B H 0.2660 0.6517 0.1857 0.045 Uiso 1 1 calc GR
H27C H 0.3765 0.6530 0.1876 0.045 Uiso 1 1 calc GR
C18 C 0.24490(13) 0.21204(11) 0.00050(10) 0.0307(4) Uani 1 1 d .
H18A H 0.2113 0.2106 -0.0535 0.046 Uiso 1 1 calc GR
H18B H 0.2836 0.1719 0.0069 0.046 Uiso 1 1 calc GR
H18C H 0.2890 0.2681 0.0192 0.046 Uiso 1 1 calc GR
C54 C 0.33338(12) -0.04389(12) 0.36439(10) 0.0312(4) Uani 1 1 d .
H54 H 0.2740 -0.0399 0.3744 0.037 Uiso 1 1 calc R
C26 C 0.26361(13) 0.58502(11) 0.32279(11) 0.0316(4) Uani 1 1 d .
H26A H 0.2558 0.5349 0.3499 0.047 Uiso 1 1 calc GR
H26B H 0.1984 0.5897 0.2956 0.047 Uiso 1 1 calc GR
H26C H 0.2988 0.6341 0.3594 0.047 Uiso 1 1 calc GR
C53 C 0.35421(13) -0.11929(11) 0.36671(10) 0.0327(4) Uani 1 1 d .
H53 H 0.3091 -0.1668 0.3779 0.039 Uiso 1 1 calc R
C70 C 0.97648(14) 0.10005(11) 0.50563(11) 0.0359(4) Uani 1 1 d .
C52 C 0.44065(13) -0.12587(11) 0.35280(10) 0.0304(4) Uani 1 1 d .
H52 H 0.4551 -0.1778 0.3559 0.037 Uiso 1 1 calc R
C32 C 0.44289(13) 0.04065(11) 0.12680(10) 0.0322(4) Uani 1 1 d .
H32A H 0.3924 0.0005 0.1442 0.048 Uiso 1 1 calc GR
H32B H 0.4817 0.0112 0.1062 0.048 Uiso 1 1 calc GR
H32C H 0.4109 0.0704 0.0871 0.048 Uiso 1 1 calc GR
C72 C 1.11272(14) 0.21435(12) 0.50453(11) 0.0367(4) Uani 1 1 d .
C1 C 0.36586(13) 0.45411(10) 0.11760(10) 0.0289(3) Uani 1 1 d .
H1A H 0.4301 0.4934 0.1431 0.043 Uiso 1 1 calc GR
H1B H 0.3167 0.4846 0.1015 0.043 Uiso 1 1 calc GR
H1C H 0.3713 0.4241 0.0730 0.043 Uiso 1 1 calc GR
C17 C 0.10186(14) 0.09989(10) 0.02076(11) 0.0344(4) Uani 1 1 d .
H17A H 0.0510 0.0873 0.0482 0.052 Uiso 1 1 calc GR
H17B H 0.1421 0.0612 0.0322 0.052 Uiso 1 1 calc GR
H17C H 0.0703 0.0940 -0.0341 0.052 Uiso 1 1 calc GR
C39 C 0.72679(14) 0.11491(12) 0.11831(12) 0.0372(4) Uani 1 1 d .
C33 C 0.82546(13) 0.26339(11) 0.27645(12) 0.0351(4) Uani 1 1 d .
H33A H 0.8524 0.2387 0.2407 0.053 Uiso 1 1 calc GR
H33B H 0.8712 0.2722 0.3275 0.053 Uiso 1 1 calc GR
H33C H 0.8168 0.3169 0.2604 0.053 Uiso 1 1 calc GR
C37 C 0.64065(13) 0.11773(12) 0.44672(10) 0.0346(4) Uani 1 1 d .
H37A H 0.5823 0.1244 0.4603 0.052 Uiso 1 1 calc GR
H37B H 0.7001 0.1578 0.4792 0.052 Uiso 1 1 calc GR
H37C H 0.6452 0.0610 0.4540 0.052 Uiso 1 1 calc GR
C43 C 0.68246(14) 0.24589(12) 0.10066(12) 0.0376(4) Uani 1 1 d .
C30 C 0.62277(14) 0.38247(12) 0.33725(13) 0.0411(5) Uani 1 1 d .
H30A H 0.6040 0.3908 0.2832 0.062 Uiso 1 1 calc GR
H30B H 0.6288 0.3259 0.3427 0.062 Uiso 1 1 calc GR
H30C H 0.6863 0.4229 0.3625 0.062 Uiso 1 1 calc GR
C57 C 0.66438(15) -0.10103(13) 0.38064(12) 0.0413(4) Uani 1 1 d .
H57A H 0.6839 -0.0624 0.4266 0.062 Uiso 1 1 calc GR
H57B H 0.7235 -0.1049 0.3667 0.062 Uiso 1 1 calc GR
H57C H 0.6278 -0.1562 0.3903 0.062 Uiso 1 1 calc GR
C29 C 0.57188(14) 0.38373(12) 0.45889(12) 0.0382(4) Uani 1 1 d .
H29A H 0.6362 0.4234 0.4836 0.057 Uiso 1 1 calc GR
H29B H 0.5758 0.3268 0.4658 0.057 Uiso 1 1 calc GR
H29C H 0.5218 0.3941 0.4817 0.057 Uiso 1 1 calc GR
C44 C 0.72985(15) 0.03815(11) 0.16107(13) 0.0397(5) Uani 1 1 d .
H44 H 0.6737 0.0266 0.1848 0.048 Uiso 1 1 calc R
C71 C 1.04577(16) 0.13951(13) 0.46998(11) 0.0421(5) Uani 1 1 d .
C58 C 0.56961(15) -0.12738(11) 0.24264(12) 0.0379(4) Uani 1 1 d .
H58A H 0.5305 -0.1825 0.2502 0.057 Uiso 1 1 calc GR
H58B H 0.6293 -0.1321 0.2301 0.057 Uiso 1 1 calc GR
H58C H 0.5303 -0.1048 0.2009 0.057 Uiso 1 1 calc GR
C61 C 0.28144(13) 0.10580(12) 0.28276(12) 0.0385(4) Uani 1 1 d .
H61A H 0.2906 0.0879 0.2344 0.058 Uiso 1 1 calc GR
H61B H 0.2709 0.1611 0.2803 0.058 Uiso 1 1 calc GR
H61C H 0.2239 0.0660 0.2923 0.058 Uiso 1 1 calc GR
C60 C 0.35997(17) 0.13580(14) 0.42367(13) 0.0468(5) Uani 1 1 d .
H60A H 0.3024 0.0957 0.4329 0.070 Uiso 1 1 calc GR
H60B H 0.3496 0.1912 0.4224 0.070 Uiso 1 1 calc GR
H60C H 0.4191 0.1374 0.4645 0.070 Uiso 1 1 calc GR
C14 C -0.01006(14) 0.40590(13) 0.19334(12) 0.0403(4) Uani 1 1 d .
H14A H -0.0739 0.3956 0.1551 0.060 Uiso 1 1 calc GR
H14B H -0.0027 0.4510 0.2313 0.060 Uiso 1 1 calc GR
H14C H -0.0070 0.3552 0.2184 0.060 Uiso 1 1 calc GR
C47 C 0.63535(15) 0.31018(13) 0.12175(14) 0.0445(5) Uani 1 1 d .
H47 H 0.6214 0.2985 0.1718 0.053 Uiso 1 1 calc R
B1 B 1.03468(12) 0.26073(10) 0.68808(10) 0.0212(3) Uani 1 1 d .
C42 C 0.71604(18) 0.25193(15) 0.03543(14) 0.0522(6) Uani 1 1 d .
H42 H 0.7119 0.2978 0.0064 0.063 Uiso 1 1 calc R
C40 C 0.75946(19) 0.12465(14) 0.05283(14) 0.0548(6) Uani 1 1 d .
H40 H 0.7853 0.0837 0.0357 0.066 Uiso 1 1 calc R
C41 C 0.7548(2) 0.19296(16) 0.01239(15) 0.0619(7) Uani 1 1 d .
H41 H 0.7786 0.1991 -0.0315 0.074 Uiso 1 1 calc R
C45 C 0.82525(18) 0.05213(15) 0.22622(19) 0.0657(8) Uani 1 1 d .
H45A H 0.8823 0.0635 0.2052 0.099 Uiso 1 1 calc GR
H45B H 0.8220 0.0021 0.2534 0.099 Uiso 1 1 calc GR
H45C H 0.8322 0.0996 0.2615 0.099 Uiso 1 1 calc GR
C48 C 0.7022(2) 0.39913(15) 0.1300(2) 0.0724(9) Uani 1 1 d .
H48A H 0.7643 0.4044 0.1690 0.109 Uiso 1 1 calc GR
H48B H 0.6691 0.4378 0.1451 0.109 Uiso 1 1 calc GR
H48C H 0.7162 0.4124 0.0814 0.109 Uiso 1 1 calc GR
C49 C 0.53614(19) 0.3003(2) 0.06222(16) 0.0729(9) Uani 1 1 d .
H49A H 0.5478 0.3108 0.0124 0.109 Uiso 1 1 calc GR
H49B H 0.5042 0.3402 0.0768 0.109 Uiso 1 1 calc GR
H49C H 0.4932 0.2436 0.0596 0.109 Uiso 1 1 calc GR
C46 C 0.7144(3) -0.03919(14) 0.10910(18) 0.0771(10) Uani 1 1 d .
H46A H 0.6534 -0.0479 0.0681 0.116 Uiso 1 1 calc GR
H46B H 0.7094 -0.0877 0.1384 0.116 Uiso 1 1 calc GR
H46C H 0.7705 -0.0318 0.0873 0.116 Uiso 1 1 calc GR

loop_
_atom_site_aniso_label
_atom_site_aniso_U_11
_atom_site_aniso_U_22
_atom_site_aniso_U_33
_atom_site_aniso_U_23
_atom_site_aniso_U_13
_atom_site_aniso_U_12
Al1 0.0178(2) 0.0183(2) 0.0221(2) 0.00188(17) 0.00741(17) 0.00328(16)
Al2 0.0195(2) 0.0185(2) 0.0240(2) 0.00208(17) 0.01008(17) 0.00327(16)
F16 0.0260(5) 0.0238(4) 0.0319(5) 0.0081(4) 0.0140(4) 0.0112(4)
F15 0.0250(5) 0.0261(5) 0.0282(5) 0.0011(4) 0.0104(4) 0.0088(4)
F1 0.0198(4) 0.0258(5) 0.0326(5) 0.0018(4) 0.0070(4) -0.0005(4)
F5 0.0270(5) 0.0227(5) 0.0324(5) 0.0038(4) 0.0025(4) -0.0029(4)
F17 0.0264(5) 0.0365(5) 0.0330(5) 0.0080(4) 0.0180(4) 0.0105(4)
F20 0.0295(5) 0.0255(5) 0.0423(6) 0.0076(4) 0.0178(4) 0.0129(4)
F10 0.0242(5) 0.0277(5) 0.0321(5) 0.0012(4) 0.0125(4) -0.0034(4)
F19 0.0399(6) 0.0219(5) 0.0416(6) 0.0120(4) 0.0145(5) 0.0118(4)
F14 0.0367(5) 0.0307(5) 0.0244(5) -0.0031(4) 0.0092(4) 0.0039(4)
F11 0.0262(5) 0.0332(5) 0.0363(5) -0.0030(4) 0.0105(4) 0.0113(4)
F18 0.0363(5) 0.0314(5) 0.0363(6) 0.0139(4) 0.0193(4) 0.0043(4)
F2 0.0265(5) 0.0454(6) 0.0351(6) 0.0048(5) 0.0008(4) 0.0132(4)
F6 0.0288(5) 0.0249(5) 0.0390(6) -0.0035(4) 0.0177(4) -0.0046(4)
F13 0.0272(5) 0.0481(6) 0.0313(6) -0.0013(5) -0.0017(4) 0.0043(4)
F12 0.0229(5) 0.0498(6) 0.0476(7) 0.0008(5) 0.0055(4) 0.0153(5)
F4 0.0516(6) 0.0195(5) 0.0408(6) 0.0068(4) 0.0119(5) 0.0042(4)
O2 0.0218(5) 0.0235(5) 0.0300(6) 0.0038(4) 0.0106(4) 0.0080(4)
F3 0.0528(7) 0.0386(6) 0.0389(6) 0.0145(5) 0.0117(5) 0.0256(5)
O1 0.0243(5) 0.0255(6) 0.0331(6) 0.0019(5) 0.0103(5) 0.0098(4)
F9 0.0518(7) 0.0594(8) 0.0387(6) -0.0019(6) 0.0314(6) -0.0092(6)
F7 0.0497(7) 0.0386(6) 0.0478(7) -0.0197(5) 0.0187(5) -0.0103(5)
N1 0.0202(6) 0.0184(6) 0.0206(6) 0.0021(5) 0.0063(5) 0.0041(5)
N2 0.0176(6) 0.0180(6) 0.0233(7) 0.0019(5) 0.0056(5) 0.0047(5)
F8 0.0766(9) 0.0688(9) 0.0437(7) -0.0231(7) 0.0364(7) -0.0093(7)
N4 0.0198(6) 0.0179(6) 0.0249(7) 0.0008(5) 0.0102(5) 0.0017(5)
N3 0.0230(6) 0.0189(6) 0.0299(7) 0.0043(5) 0.0143(5) 0.0049(5)
C63 0.0228(7) 0.0224(8) 0.0258(8) 0.0023(6) 0.0112(6) 0.0033(6)
C79 0.0222(7) 0.0202(7) 0.0266(8) 0.0054(6) 0.0097(6) 0.0054(6)
C81 0.0219(7) 0.0189(7) 0.0237(8) 0.0026(6) 0.0071(6) 0.0046(6)
C19 0.0195(7) 0.0204(7) 0.0227(8) -0.0002(6) 0.0079(6) 0.0036(6)
C31 0.0240(8) 0.0240(8) 0.0274(8) 0.0020(6) 0.0099(6) 0.0057(6)
C82 0.0204(7) 0.0267(8) 0.0232(8) 0.0010(6) 0.0092(6) 0.0046(6)
C67 0.0247(8) 0.0231(8) 0.0226(8) 0.0011(6) 0.0070(6) 0.0031(6)
C80 0.0206(7) 0.0189(7) 0.0219(8) -0.0001(6) 0.0072(6) 0.0023(6)
C62 0.0210(7) 0.0211(7) 0.0223(8) 0.0028(6) 0.0099(6) 0.0045(6)
C68 0.0196(7) 0.0225(7) 0.0259(8) 0.0019(6) 0.0089(6) 0.0036(6)
C20 0.0222(7) 0.0223(7) 0.0246(8) 0.0014(6) 0.0098(6) 0.0056(6)
C78 0.0287(8) 0.0202(7) 0.0238(8) 0.0036(6) 0.0092(6) 0.0023(6)
C5 0.0216(7) 0.0208(7) 0.0237(8) 0.0042(6) 0.0070(6) 0.0085(6)
C74 0.0219(7) 0.0184(7) 0.0250(8) 0.0055(6) 0.0094(6) 0.0036(6)
C69 0.0242(8) 0.0254(8) 0.0320(9) 0.0002(7) 0.0141(7) 0.0012(6)
C7 0.0169(7) 0.0212(7) 0.0230(8) 0.0042(6) 0.0075(6) 0.0012(6)
C3 0.0221(7) 0.0181(7) 0.0261(8) 0.0031(6) 0.0090(6) 0.0049(6)
C8 0.0195(7) 0.0231(7) 0.0247(8) 0.0048(6) 0.0093(6) 0.0023(6)
C75 0.0258(8) 0.0223(7) 0.0277(8) 0.0034(6) 0.0111(6) 0.0064(6)
C34 0.0237(8) 0.0153(7) 0.0382(9) 0.0012(6) 0.0141(7) 0.0045(6)
C77 0.0249(8) 0.0284(8) 0.0260(9) 0.0048(7) 0.0027(6) 0.0017(6)
C11 0.0284(8) 0.0252(8) 0.0236(8) 0.0006(6) 0.0062(6) 0.0027(6)
C73 0.0237(8) 0.0258(8) 0.0266(8) -0.0002(6) 0.0092(6) 0.0007(6)
C50 0.0221(7) 0.0236(8) 0.0204(8) 0.0010(6) 0.0080(6) -0.0012(6)
C84 0.0288(8) 0.0180(7) 0.0285(9) 0.0036(6) 0.0070(6) 0.0056(6)
C24 0.0220(7) 0.0244(8) 0.0263(8) -0.0006(6) 0.0062(6) 0.0068(6)
C16 0.0265(8) 0.0214(8) 0.0234(8) 0.0006(6) 0.0061(6) 0.0052(6)
C12 0.0211(7) 0.0215(7) 0.0248(8) 0.0035(6) 0.0086(6) 0.0013(6)
C83 0.0269(8) 0.0224(8) 0.0237(8) 0.0046(6) 0.0111(6) 0.0002(6)
C76 0.0207(8) 0.0307(8) 0.0353(9) 0.0075(7) 0.0080(7) 0.0086(6)
C25 0.0214(7) 0.0202(7) 0.0306(9) 0.0035(6) 0.0081(6) 0.0064(6)
C55 0.0234(8) 0.0311(9) 0.0227(8) 0.0013(6) 0.0090(6) 0.0011(6)
C4 0.0257(8) 0.0209(7) 0.0233(8) 0.0050(6) 0.0096(6) 0.0039(6)
C36 0.0243(8) 0.0210(7) 0.0268(8) -0.0010(6) 0.0095(6) 0.0033(6)
C38 0.0263(8) 0.0291(8) 0.0331(9) 0.0033(7) 0.0178(7) 0.0015(7)
C66 0.0381(9) 0.0189(7) 0.0290(9) 0.0042(6) 0.0142(7) 0.0057(7)
C23 0.0186(7) 0.0289(8) 0.0306(9) -0.0021(7) 0.0052(6) 0.0052(6)
C13 0.0215(7) 0.0255(8) 0.0268(8) 0.0029(6) 0.0088(6) 0.0060(6)
C10 0.0258(8) 0.0328(9) 0.0249(8) 0.0031(7) 0.0028(6) 0.0066(7)
C64 0.0232(8) 0.0354(9) 0.0239(8) 0.0033(7) 0.0067(6) 0.0110(7)
C35 0.0229(8) 0.0217(8) 0.0317(9) -0.0033(6) 0.0075(6) 0.0005(6)
C6 0.0274(8) 0.0252(8) 0.0249(8) 0.0011(6) 0.0079(6) 0.0035(6)
C65 0.0385(9) 0.0300(9) 0.0268(9) 0.0092(7) 0.0129(7) 0.0175(7)
C85 0.0213(7) 0.0214(7) 0.0282(8) 0.0007(6) 0.0102(6) 0.0057(6)
C21 0.0255(8) 0.0197(7) 0.0368(9) 0.0024(7) 0.0101(7) 0.0042(6)
C22 0.0223(8) 0.0250(8) 0.0358(9) -0.0015(7) 0.0093(7) 0.0004(6)
C9 0.0229(8) 0.0286(8) 0.0292(9) 0.0055(7) 0.0066(6) 0.0081(6)
C59 0.0261(8) 0.0317(9) 0.0365(10) -0.0002(7) 0.0165(7) 0.0037(7)
C56 0.0337(9) 0.0222(8) 0.0419(10) 0.0073(7) 0.0169(8) 0.0056(7)
C15 0.0368(9) 0.0262(8) 0.0354(10) 0.0029(7) 0.0077(7) 0.0114(7)
C2 0.0251(8) 0.0269(8) 0.0264(8) 0.0046(7) 0.0090(6) -0.0016(6)
C28 0.0242(8) 0.0245(8) 0.0398(10) -0.0029(7) 0.0002(7) 0.0086(6)
C51 0.0282(8) 0.0231(8) 0.0249(8) 0.0029(6) 0.0087(6) 0.0011(6)
C27 0.0287(8) 0.0231(8) 0.0374(10) 0.0071(7) 0.0083(7) 0.0067(6)
C18 0.0334(9) 0.0297(9) 0.0325(9) 0.0012(7) 0.0132(7) 0.0110(7)
C54 0.0230(8) 0.0403(10) 0.0271(9) 0.0041(7) 0.0112(7) -0.0004(7)
C26 0.0289(8) 0.0356(9) 0.0371(10) 0.0087(7) 0.0134(7) 0.0154(7)
C53 0.0302(9) 0.0313(9) 0.0280(9) 0.0056(7) 0.0096(7) -0.0072(7)
C70 0.0350(9) 0.0298(9) 0.0357(10) -0.0091(8) 0.0119(8) -0.0038(7)
C52 0.0339(9) 0.0244(8) 0.0285(9) 0.0044(7) 0.0095(7) -0.0002(7)
C32 0.0309(9) 0.0314(9) 0.0303(9) -0.0030(7) 0.0076(7) 0.0038(7)
C72 0.0352(9) 0.0415(10) 0.0319(10) 0.0017(8) 0.0196(8) -0.0012(8)
C1 0.0316(9) 0.0259(8) 0.0287(9) 0.0049(7) 0.0130(7) 0.0030(7)
C17 0.0413(10) 0.0220(8) 0.0346(10) 0.0036(7) 0.0059(8) 0.0045(7)
C39 0.0373(10) 0.0317(9) 0.0456(11) -0.0026(8) 0.0273(8) 0.0004(7)
C33 0.0284(9) 0.0276(9) 0.0473(11) 0.0007(8) 0.0184(8) -0.0027(7)
C37 0.0326(9) 0.0357(9) 0.0276(9) -0.0024(7) 0.0080(7) -0.0029(7)
C43 0.0329(9) 0.0410(10) 0.0418(11) 0.0127(8) 0.0205(8) 0.0048(8)
C30 0.0317(9) 0.0364(10) 0.0530(12) -0.0114(9) 0.0023(8) 0.0161(8)
C57 0.0379(10) 0.0400(10) 0.0485(12) 0.0095(9) 0.0131(9) 0.0134(8)
C29 0.0335(9) 0.0326(9) 0.0450(11) 0.0065(8) -0.0001(8) 0.0135(8)
C44 0.0402(10) 0.0254(9) 0.0632(13) -0.0023(8) 0.0341(10) 0.0065(7)
C71 0.0469(11) 0.0470(11) 0.0293(10) -0.0104(8) 0.0193(8) 0.0010(9)
C58 0.0496(11) 0.0279(9) 0.0434(11) 0.0065(8) 0.0237(9) 0.0120(8)
C61 0.0292(9) 0.0348(10) 0.0529(12) 0.0052(8) 0.0132(8) 0.0092(7)
C60 0.0477(12) 0.0518(12) 0.0468(12) -0.0044(10) 0.0277(10) 0.0109(10)
C14 0.0363(10) 0.0440(11) 0.0440(11) -0.0017(9) 0.0236(9) 0.0056(8)
C47 0.0399(10) 0.0453(11) 0.0631(14) 0.0318(10) 0.0315(10) 0.0181(9)
B1 0.0192(8) 0.0190(8) 0.0260(9) 0.0032(7) 0.0096(7) 0.0029(6)
C42 0.0570(13) 0.0554(13) 0.0490(13) 0.0210(11) 0.0321(11) 0.0060(11)
C40 0.0664(15) 0.0450(12) 0.0617(15) -0.0058(11) 0.0487(13) 0.0015(10)
C41 0.0761(17) 0.0627(15) 0.0516(14) 0.0048(12) 0.0478(13) -0.0013(13)
C45 0.0435(12) 0.0391(12) 0.119(2) 0.0137(13) 0.0224(14) 0.0181(10)
C48 0.0703(17) 0.0394(12) 0.140(3) 0.0439(15) 0.0711(19) 0.0258(12)
C49 0.0526(14) 0.120(2) 0.0689(17) 0.0586(17) 0.0343(13) 0.0407(16)
C46 0.126(3) 0.0312(11) 0.094(2) -0.0071(12) 0.082(2) 0.0066(13)

loop_
_atom_type_symbol
_atom_type_description
_atom_type_scat_dispersion_real
_atom_type_scat_dispersion_imag
_atom_type_scat_source
C C 0.0181 0.0091 'International Tables Vol C Tables 4.2.6.8 and 6.1.1.4'
H H 0.0000 0.0000 'International Tables Vol C Tables 4.2.6.8 and 6.1.1.4'
Al Al 0.2130 0.2455 'International Tables Vol C Tables 4.2.6.8 and 6.1.1.4'
B B 0.0090 0.0039 'International Tables Vol C Tables 4.2.6.8 and 6.1.1.4'
F F 0.0727 0.0534 'International Tables Vol C Tables 4.2.6.8 and 6.1.1.4'
N N 0.0311 0.0180 'International Tables Vol C Tables 4.2.6.8 and 6.1.1.4'
O O 0.0492 0.0322 'International Tables Vol C Tables 4.2.6.8 and 6.1.1.4'

loop_
_exptl_crystal_face_index_h
_exptl_crystal_face_index_k
_exptl_crystal_face_index_l
_exptl_crystal_face_perp_dist
_exptl_oxdiff_crystal_face_indexfrac_h
_exptl_oxdiff_crystal_face_indexfrac_k
_exptl_oxdiff_crystal_face_indexfrac_l
_exptl_oxdiff_crystal_face_x
_exptl_oxdiff_crystal_face_y
_exptl_oxdiff_crystal_face_z
-1 0 -11 0.0480 -0.9905 0.0023 -11.0036 -0.4960 0.8661 0.0727
9 -4 -1 0.1100 8.9975 -4.0004 -0.9828 0.0963 -0.1543 -0.9511
-9 4 7 0.0835 -9.0025 3.9992 6.9837 0.1446 -0.3127 0.9657
1 0 11 0.0475 0.9905 -0.0023 11.0036 0.4960 -0.8661 -0.0727
-7 8 6 0.0614 -7.0025 7.9998 5.9887 0.5659 -0.1136 0.8172
5 5 4 0.0790 4.9947 4.9995 4.0121 0.8732 -0.1850 -0.4217
4 6 -9 0.0836 4.0058 6.0023 -8.9915 0.3851 0.8721 -0.3406
8 -8 1 0.1080 7.9964 -8.0012 1.0143 -0.2305 -0.4412 -0.8996
-8 8 -1 0.0826 -7.9964 8.0012 -1.0143 0.2305 0.4412 0.8996
-4 -7 -4 0.0737 -3.9950 -6.9998 -4.0106 -0.9952 0.1042 0.2957
7 -8 -5 0.1222 7.0017 -8.0000 -4.9886 -0.5257 0.0358 -0.8148
-4 -8 3 0.0655 -4.0007 -8.0013 2.9901 -0.8023 -0.4759 0.2995
6 7 -3 0.0833 6.0000 7.0011 -2.9863 0.8228 0.4204 -0.5118

loop_
_geom_angle_atom_site_label_1
_geom_angle_atom_site_label_2
_geom_angle_atom_site_label_3
_geom_angle
O1 Al1 N1 107.35(6)
O1 Al1 N2 99.37(6)
O1 Al1 C1 110.62(7)
N1 Al1 N2 98.48(6)
N1 Al1 C1 120.74(7)
N2 Al1 C1 117.65(7)
O2 Al2 N4 101.76(6)
O2 Al2 N3 102.13(6)
O2 Al2 C32 110.83(7)
N4 Al2 N3 98.69(6)
N4 Al2 C32 120.99(7)
N3 Al2 C32 119.51(7)
C31 O2 Al2 135.79(11)
C31 O1 Al1 152.01(12)
C7 N1 Al1 122.55(10)
C3 N1 Al1 119.23(10)
C3 N1 C7 118.03(12)
C19 N2 Al1 118.72(10)
C5 N2 Al1 120.35(11)
C5 N2 C19 120.76(13)
C50 N4 Al2 121.56(10)
C36 N4 Al2 120.25(11)
C36 N4 C50 118.18(13)
C34 N3 Al2 119.56(11)
C34 N3 C38 118.62(13)
C38 N3 Al2 121.66(11)
F1 C63 C62 119.26(14)
F1 C63 C64 115.59(14)
C64 C63 C62 125.14(15)
F15 C79 C78 115.96(14)
F15 C79 C74 119.03(14)
C78 C79 C74 125.00(15)
F16 C81 C82 115.08(13)
F16 C81 C80 120.92(13)
C80 C81 C82 124.00(14)
C20 C19 N2 118.55(13)
C24 C19 N2 119.65(13)
C24 C19 C20 121.67(14)
O2 C31 H31 118.6
O1 C31 O2 122.75(15)
O1 C31 H31 118.6
F17 C82 C81 120.51(14)
F17 C82 C83 119.90(14)
C83 C82 C81 119.58(14)
F5 C67 C62 121.35(14)
F5 C67 C66 114.66(14)
C66 C67 C62 123.99(15)
C81 C80 C85 113.63(14)
C81 C80 B1 127.55(14)
C85 C80 B1 118.60(13)
C63 C62 C67 112.88(14)
C63 C62 B1 118.69(13)
C67 C62 B1 127.70(14)
C69 C68 C73 112.72(14)
C69 C68 B1 126.98(13)
C73 C68 B1 119.54(13)
C19 C20 C25 121.61(14)
C21 C20 C19 117.88(14)
C21 C20 C25 120.46(14)
F14 C78 C79 121.01(14)
F14 C78 C77 120.15(15)
C79 C78 C77 118.84(15)
N2 C5 C4 122.37(14)
N2 C5 C6 121.36(14)
C4 C5 C6 116.26(14)
C79 C74 B1 118.09(13)
C75 C74 C79 113.44(14)
C75 C74 B1 128.37(14)
F6 C69 C68 121.11(14)
F6 C69 C70 114.61(14)
C70 C69 C68 124.26(15)
C8 C7 N1 117.68(13)
C12 C7 N1 120.80(13)
C12 C7 C8 121.52(14)
N1 C3 C4 122.76(14)
N1 C3 C2 119.12(14)
C4 C3 C2 118.12(14)
C7 C8 C13 122.91(14)
C9 C8 C7 117.87(15)
C9 C8 C13 119.23(14)
F11 C75 C74 121.00(14)
F11 C75 C76 115.46(14)
C76 C75 C74 123.54(15)
N3 C34 C35 123.20(14)
N3 C34 C33 119.87(15)
C35 C34 C33 116.94(15)
F13 C77 C78 120.54(15)
F13 C77 C76 120.35(15)
C76 C77 C78 119.11(15)
C12 C11 H11 119.4
C10 C11 H11 119.4
C10 C11 C12 121.19(16)
F10 C73 C68 118.87(14)
F10 C73 C72 116.27(14)
C72 C73 C68 124.84(15)
C55 C50 N4 119.97(14)
C51 C50 N4 118.09(14)
C51 C50 C55 121.93(14)
F19 C84 C83 119.90(14)
F19 C84 C85 120.92(14)
C83 C84 C85 119.18(14)
C19 C24 C28 123.31(14)
C23 C24 C19 117.78(15)
C23 C24 C28 118.91(14)
C12 C16 H16 107.8
C12 C16 C18 110.79(13)
C12 C16 C17 112.00(13)
C18 C16 H16 107.8
C17 C16 H16 107.8
C17 C16 C18 110.43(14)
C7 C12 C16 122.43(14)
C11 C12 C7 118.08(15)
C11 C12 C16 119.49(14)
F18 C83 C82 120.24(14)
F18 C83 C84 120.57(14)
C82 C83 C84 119.19(14)
F12 C76 C75 120.73(15)
F12 C76 C77 119.27(15)
C77 C76 C75 120.00(15)
C20 C25 H25 107.5
C20 C25 C27 113.10(13)
C20 C25 C26 109.96(13)
C27 C25 H25 107.5
C27 C25 C26 111.07(13)
C26 C25 H25 107.5
C50 C55 C59 122.39(14)
C54 C55 C50 117.77(16)
C54 C55 C59 119.85(15)
C5 C4 H4 116.2
C3 C4 C5 127.57(14)
C3 C4 H4 116.2
N4 C36 C35 122.46(15)
N4 C36 C37 119.64(14)
C35 C36 C37 117.88(15)
C39 C38 N3 118.17(16)
C43 C38 N3 119.70(15)
C43 C38 C39 122.13(17)
F4 C66 C67 120.44(16)
F4 C66 C65 119.33(15)
C65 C66 C67 120.22(15)
C24 C23 H23 119.2
C22 C23 C24 121.53(15)
C22 C23 H23 119.2
C8 C13 H13 107.8
C8 C13 C15 111.34(14)
C8 C13 C14 111.84(14)
C15 C13 H13 107.8
C15 C13 C14 110.02(14)
C14 C13 H13 107.8
C11 C10 H10 120.0
C11 C10 C9 119.98(15)
C9 C10 H10 120.0
F2 C64 C63 120.44(15)
F2 C64 C65 120.05(15)
C63 C64 C65 119.51(15)
C34 C35 C36 127.67(15)
C34 C35 H35 116.2
C36 C35 H35 116.2
C5 C6 H6A 109.5
C5 C6 H6B 109.5
C5 C6 H6C 109.5
H6A C6 H6B 109.5
H6A C6 H6C 109.5
H6B C6 H6C 109.5
F3 C65 C66 121.02(16)
F3 C65 C64 120.75(16)
C64 C65 C66 118.23(15)
F20 C85 C80 119.47(14)
F20 C85 C84 116.12(14)
C84 C85 C80 124.40(14)
C20 C21 H21 119.3
C22 C21 C20 121.47(15)
C22 C21 H21 119.3
C23 C22 C21 119.66(15)
C23 C22 H22 120.2
C21 C22 H22 120.2
C8 C9 H9 119.4
C10 C9 C8 121.29(15)
C10 C9 H9 119.4
C55 C59 H59 107.9
C55 C59 C61 110.63(14)
C55 C59 C60 112.14(16)
C61 C59 H59 107.9
C60 C59 H59 107.9
C60 C59 C61 110.20(16)
C51 C56 H56 107.7
C51 C56 C57 112.79(15)
C51 C56 C58 110.43(15)
C57 C56 H56 107.7
C57 C56 C58 110.39(16)
C58 C56 H56 107.7
C13 C15 H15A 109.5
C13 C15 H15B 109.5
C13 C15 H15C 109.5
H15A C15 H15B 109.5
H15A C15 H15C 109.5
H15B C15 H15C 109.5
C3 C2 H2A 109.5
C3 C2 H2B 109.5
C3 C2 H2C 109.5
H2A C2 H2B 109.5
H2A C2 H2C 109.5
H2B C2 H2C 109.5
C24 C28 H28 108.1
C24 C28 C30 110.18(15)
C24 C28 C29 111.62(14)
C30 C28 H28 108.1
C29 C28 H28 108.1
C29 C28 C30 110.61(15)
C50 C51 C56 123.11(14)
C52 C51 C50 117.57(16)
C52 C51 C56 119.29(15)
C25 C27 H27A 109.5
C25 C27 H27B 109.5
C25 C27 H27C 109.5
H27A C27 H27B 109.5
H27A C27 H27C 109.5
H27B C27 H27C 109.5
C16 C18 H18A 109.5
C16 C18 H18B 109.5
C16 C18 H18C 109.5
H18A C18 H18B 109.5
H18A C18 H18C 109.5
H18B C18 H18C 109.5
C55 C54 H54 119.4
C53 C54 C55 121.29(16)
C53 C54 H54 119.4
C25 C26 H26A 109.5
C25 C26 H26B 109.5
C25 C26 H26C 109.5
H26A C26 H26B 109.5
H26A C26 H26C 109.5
H26B C26 H26C 109.5
C54 C53 H53 120.0
C54 C53 C52 120.03(15)
C52 C53 H53 120.0
F7 C70 C69 120.37(16)
F7 C70 C71 119.52(16)
C71 C70 C69 120.12(16)
C51 C52 H52 119.3
C53 C52 C51 121.38(17)
C53 C52 H52 119.3
Al2 C32 H32A 109.5
Al2 C32 H32B 109.5
Al2 C32 H32C 109.5
H32A C32 H32B 109.5
H32A C32 H32C 109.5
H32B C32 H32C 109.5
F9 C72 C73 120.80(16)
F9 C72 C71 119.47(16)
C73 C72 C71 119.72(16)
Al1 C1 H1A 109.5
Al1 C1 H1B 109.5
Al1 C1 H1C 109.5
H1A C1 H1B 109.5
H1A C1 H1C 109.5
H1B C1 H1C 109.5
C16 C17 H17A 109.5
C16 C17 H17B 109.5
C16 C17 H17C 109.5
H17A C17 H17B 109.5
H17A C17 H17C 109.5
H17B C17 H17C 109.5
C38 C39 C44 122.01(16)
C40 C39 C38 117.52(19)
C40 C39 C44 120.46(18)
C34 C33 H33A 109.5
C34 C33 H33B 109.5
C34 C33 H33C 109.5
H33A C33 H33B 109.5
H33A C33 H33C 109.5
H33B C33 H33C 109.5
C36 C37 H37A 109.5
C36 C37 H37B 109.5
C36 C37 H37C 109.5
H37A C37 H37B 109.5
H37A C37 H37C 109.5
H37B C37 H37C 109.5
C38 C43 C47 122.90(16)
C42 C43 C38 117.54(19)
C42 C43 C47 119.51(19)
C28 C30 H30A 109.5
C28 C30 H30B 109.5
C28 C30 H30C 109.5
H30A C30 H30B 109.5
H30A C30 H30C 109.5
H30B C30 H30C 109.5
C56 C57 H57A 109.5
C56 C57 H57B 109.5
C56 C57 H57C 109.5
H57A C57 H57B 109.5
H57A C57 H57C 109.5
H57B C57 H57C 109.5
C28 C29 H29A 109.5
C28 C29 H29B 109.5
C28 C29 H29C 109.5
H29A C29 H29B 109.5
H29A C29 H29C 109.5
H29B C29 H29C 109.5
C39 C44 H44 106.9
C39 C44 C45 112.77(16)
C45 C44 H44 106.9
C46 C44 C39 113.0(2)
C46 C44 H44 106.9
C46 C44 C45 109.9(2)
F8 C71 C70 121.40(18)
F8 C71 C72 120.34(17)
C70 C71 C72 118.26(17)
C56 C58 H58A 109.5
C56 C58 H58B 109.5
C56 C58 H58C 109.5
H58A C58 H58B 109.5
H58A C58 H58C 109.5
H58B C58 H58C 109.5
C59 C61 H61A 109.5
C59 C61 H61B 109.5
C59 C61 H61C 109.5
H61A C61 H61B 109.5
H61A C61 H61C 109.5
H61B C61 H61C 109.5
C59 C60 H60A 109.5
C59 C60 H60B 109.5
C59 C60 H60C 109.5
H60A C60 H60B 109.5
H60A C60 H60C 109.5
H60B C60 H60C 109.5
C13 C14 H14A 109.5
C13 C14 H14B 109.5
C13 C14 H14C 109.5
H14A C14 H14B 109.5
H14A C14 H14C 109.5
H14B C14 H14C 109.5
C43 C47 H47 107.9
C43 C47 C48 112.88(16)
C43 C47 C49 109.3(2)
C48 C47 H47 107.9
C48 C47 C49 110.8(2)
C49 C47 H47 107.9
C80 B1 C62 115.20(12)
C68 B1 C80 111.75(12)
C68 B1 C62 100.80(12)
C74 B1 C80 102.22(12)
C74 B1 C62 111.95(12)
C74 B1 C68 115.50(12)
C43 C42 H42 119.3
C41 C42 C43 121.4(2)
C41 C42 H42 119.3
C39 C40 H40 119.5
C41 C40 C39 121.1(2)
C41 C40 H40 119.5
C42 C41 C40 120.28(19)
C42 C41 H41 119.9
C40 C41 H41 119.9
C44 C45 H45A 109.5
C44 C45 H45B 109.5
C44 C45 H45C 109.5
H45A C45 H45B 109.5
H45A C45 H45C 109.5
H45B C45 H45C 109.5
C47 C48 H48A 109.5
C47 C48 H48B 109.5
C47 C48 H48C 109.5
H48A C48 H48B 109.5
H48A C48 H48C 109.5
H48B C48 H48C 109.5
C47 C49 H49A 109.5
C47 C49 H49B 109.5
C47 C49 H49C 109.5
H49A C49 H49B 109.5
H49A C49 H49C 109.5
H49B C49 H49C 109.5
C44 C46 H46A 109.5
C44 C46 H46B 109.5
C44 C46 H46C 109.5
H46A C46 H46B 109.5
H46A C46 H46C 109.5
H46B C46 H46C 109.5

loop_
_geom_bond_atom_site_label_1
_geom_bond_atom_site_label_2
_geom_bond_distance
Al1 O1 1.8311(12)
Al1 N1 1.8644(13)
Al1 N2 1.8856(13)
Al1 C1 1.9314(17)
Al2 O2 1.8453(11)
Al2 N4 1.8666(14)
Al2 N3 1.8721(13)
Al2 C32 1.9362(18)
F16 C81 1.3508(18)
F15 C79 1.3540(18)
F1 C63 1.3563(18)
F5 C67 1.3522(18)
F17 C82 1.3418(18)
F20 C85 1.3519(18)
F10 C73 1.3534(19)
F19 C84 1.3445(18)
F14 C78 1.3413(19)
F11 C75 1.3491(19)
F18 C83 1.3456(18)
F2 C64 1.3464(19)
F6 C69 1.3559(18)
F13 C77 1.3420(19)
F12 C76 1.3462(19)
F4 C66 1.3469(19)
O2 C31 1.248(2)
F3 C65 1.3401(19)
O1 C31 1.241(2)
F9 C72 1.347(2)
F7 C70 1.348(2)
N1 C7 1.4524(19)
N1 C3 1.350(2)
N2 C19 1.4547(19)
N2 C5 1.330(2)
F8 C71 1.339(2)
N4 C50 1.4517(19)
N4 C36 1.344(2)
N3 C34 1.339(2)
N3 C38 1.451(2)
C63 C62 1.388(2)
C63 C64 1.376(2)
C79 C78 1.378(2)
C79 C74 1.393(2)
C81 C82 1.389(2)
C81 C80 1.385(2)
C19 C20 1.405(2)
C19 C24 1.405(2)
C31 H31 0.9500
C82 C83 1.372(2)
C67 C62 1.391(2)
C67 C66 1.383(2)
C80 C85 1.392(2)
C80 B1 1.657(2)
C62 B1 1.658(2)
C68 C69 1.392(2)
C68 C73 1.396(2)
C68 B1 1.652(2)
C20 C25 1.519(2)
C20 C21 1.392(2)
C78 C77 1.380(2)
C5 C4 1.418(2)
C5 C6 1.502(2)
C74 C75 1.390(2)
C74 B1 1.648(2)
C69 C70 1.381(3)
C7 C8 1.407(2)
C7 C12 1.400(2)
C3 C4 1.386(2)
C3 C2 1.508(2)
C8 C13 1.522(2)
C8 C9 1.396(2)
C75 C76 1.388(2)
C34 C35 1.393(2)
C34 C33 1.505(2)
C77 C76 1.376(3)
C11 H11 0.9500
C11 C12 1.399(2)
C11 C10 1.378(2)
C73 C72 1.369(3)
C50 C55 1.405(2)
C50 C51 1.404(2)
C84 C83 1.379(2)
C84 C85 1.383(2)
C24 C23 1.398(2)
C24 C28 1.520(2)
C16 H16 1.0000
C16 C12 1.518(2)
C16 C18 1.533(2)
C16 C17 1.533(2)
C25 H25 1.0000
C25 C27 1.530(2)
C25 C26 1.533(2)
C55 C59 1.518(2)
C55 C54 1.398(2)
C4 H4 0.9500
C36 C35 1.401(2)
C36 C37 1.496(2)
C38 C39 1.406(3)
C38 C43 1.402(3)
C66 C65 1.378(3)
C23 H23 0.9500
C23 C22 1.377(2)
C13 H13 1.0000
C13 C15 1.526(2)
C13 C14 1.528(2)
C10 H10 0.9500
C10 C9 1.381(2)
C64 C65 1.378(3)
C35 H35 0.9500
C6 H6A 0.9800
C6 H6B 0.9800
C6 H6C 0.9800
C21 H21 0.9500
C21 C22 1.386(2)
C22 H22 0.9500
C9 H9 0.9500
C59 H59 1.0000
C59 C61 1.533(3)
C59 C60 1.532(3)
C56 H56 1.0000
C56 C51 1.520(2)
C56 C57 1.528(3)
C56 C58 1.530(3)
C15 H15A 0.9800
C15 H15B 0.9800
C15 H15C 0.9800
C2 H2A 0.9800
C2 H2B 0.9800
C2 H2C 0.9800
C28 H28 1.0000
C28 C30 1.534(3)
C28 C29 1.531(3)
C51 C52 1.399(2)
C27 H27A 0.9800
C27 H27B 0.9800
C27 H27C 0.9800
C18 H18A 0.9800
C18 H18B 0.9800
C18 H18C 0.9800
C54 H54 0.9500
C54 C53 1.377(3)
C26 H26A 0.9800
C26 H26B 0.9800
C26 H26C 0.9800
C53 H53 0.9500
C53 C52 1.382(3)
C70 C71 1.372(3)
C52 H52 0.9500
C32 H32A 0.9800
C32 H32B 0.9800
C32 H32C 0.9800
C72 C71 1.384(3)
C1 H1A 0.9800
C1 H1B 0.9800
C1 H1C 0.9800
C17 H17A 0.9800
C17 H17B 0.9800
C17 H17C 0.9800
C39 C44 1.525(3)
C39 C40 1.395(3)
C33 H33A 0.9800
C33 H33B 0.9800
C33 H33C 0.9800
C37 H37A 0.9800
C37 H37B 0.9800
C37 H37C 0.9800
C43 C47 1.518(3)
C43 C42 1.397(3)
C30 H30A 0.9800
C30 H30B 0.9800
C30 H30C 0.9800
C57 H57A 0.9800
C57 H57B 0.9800
C57 H57C 0.9800
C29 H29A 0.9800
C29 H29B 0.9800
C29 H29C 0.9800
C44 H44 1.0000
C44 C45 1.541(4)
C44 C46 1.521(3)
C58 H58A 0.9800
C58 H58B 0.9800
C58 H58C 0.9800
C61 H61A 0.9800
C61 H61B 0.9800
C61 H61C 0.9800
C60 H60A 0.9800
C60 H60B 0.9800
C60 H60C 0.9800
C14 H14A 0.9800
C14 H14B 0.9800
C14 H14C 0.9800
C47 H47 1.0000
C47 C48 1.526(3)
C47 C49 1.538(3)
C42 H42 0.9500
C42 C41 1.372(4)
C40 H40 0.9500
C40 C41 1.384(4)
C41 H41 0.9500
C45 H45A 0.9800
C45 H45B 0.9800
C45 H45C 0.9800
C48 H48A 0.9800
C48 H48B 0.9800
C48 H48C 0.9800
C49 H49A 0.9800
C49 H49B 0.9800
C49 H49C 0.9800
C46 H46A 0.9800
C46 H46B 0.9800
C46 H46C 0.9800

loop_
_geom_torsion_atom_site_label_1
_geom_torsion_atom_site_label_2
_geom_torsion_atom_site_label_3
_geom_torsion_atom_site_label_4
_geom_torsion
Al1 O1 C31 O2 -175.76(16)
Al1 N1 C7 C8 -96.32(14)
Al1 N1 C7 C12 83.16(16)
Al1 N1 C3 C4 18.2(2)
Al1 N1 C3 C2 -161.16(11)
Al1 N2 C19 C20 81.90(15)
Al1 N2 C19 C24 -94.12(15)
Al1 N2 C5 C4 -6.8(2)
Al1 N2 C5 C6 173.68(11)
Al2 O2 C31 O1 -176.72(11)
Al2 N4 C50 C55 -81.93(17)
Al2 N4 C50 C51 97.11(15)
Al2 N4 C36 C35 -11.7(2)
Al2 N4 C36 C37 169.54(12)
Al2 N3 C34 C35 14.3(2)
Al2 N3 C34 C33 -165.58(12)
Al2 N3 C38 C39 -93.16(17)
Al2 N3 C38 C43 86.40(18)
F16 C81 C82 F17 0.3(2)
F16 C81 C82 C83 -178.89(14)
F16 C81 C80 C85 178.26(13)
F16 C81 C80 B1 3.9(2)
F15 C79 C78 F14 2.4(2)
F15 C79 C78 C77 -177.74(13)
F15 C79 C74 C75 -179.97(13)
F15 C79 C74 B1 -3.3(2)
F1 C63 C62 C67 178.46(13)
F1 C63 C62 B1 7.5(2)
F1 C63 C64 F2 -0.1(2)
F1 C63 C64 C65 -179.90(14)
F5 C67 C62 C63 -177.26(13)
F5 C67 C62 B1 -7.3(2)
F5 C67 C66 F4 -1.1(2)
F5 C67 C66 C65 177.84(15)
F17 C82 C83 F18 -0.4(2)
F17 C82 C83 C84 -179.56(14)
F10 C73 C72 F9 3.8(3)
F10 C73 C72 C71 -175.36(18)
F19 C84 C83 F18 1.1(2)
F19 C84 C83 C82 -179.73(14)
F19 C84 C85 F20 -0.2(2)
F19 C84 C85 C80 178.96(15)
F14 C78 C77 F13 -1.0(2)
F14 C78 C77 C76 177.94(14)
F11 C75 C76 F12 1.5(2)
F11 C75 C76 C77 -177.41(14)
F2 C64 C65 F3 1.4(2)
F2 C64 C65 C66 -178.65(15)
F6 C69 C70 F7 0.1(3)
F6 C69 C70 C71 -179.63(18)
F13 C77 C76 F12 0.4(2)
F13 C77 C76 C75 179.34(15)
F4 C66 C65 F3 -1.4(2)
F4 C66 C65 C64 178.64(15)
O2 Al2 N4 C50 103.06(12)
O2 Al2 N4 C36 -77.46(12)
O2 Al2 N3 C34 75.98(12)
O2 Al2 N3 C38 -99.48(12)
O1 Al1 N1 C7 -113.46(12)
O1 Al1 N1 C3 71.73(12)
O1 Al1 N2 C19 91.49(11)
O1 Al1 N2 C5 -83.79(12)
F9 C72 C71 F8 -0.2(3)
F9 C72 C71 C70 179.8(2)
F7 C70 C71 F8 -1.2(3)
F7 C70 C71 C72 178.84(19)
N1 Al1 O1 C31 39.5(3)
N1 Al1 N2 C19 -159.23(11)
N1 Al1 N2 C5 25.48(12)
N1 C7 C8 C13 0.6(2)
N1 C7 C8 C9 -179.93(13)
N1 C7 C12 C11 -177.43(13)
N1 C7 C12 C16 2.4(2)
N1 C3 C4 C5 9.5(3)
N2 Al1 O1 C31 141.5(2)
N2 Al1 N1 C7 143.89(11)
N2 Al1 N1 C3 -30.92(12)
N2 C19 C20 C25 5.0(2)
N2 C19 C20 C21 -177.40(14)
N2 C19 C24 C23 177.29(14)
N2 C19 C24 C28 -2.3(2)
N2 C5 C4 C3 -15.9(3)
N4 Al2 O2 C31 -130.63(15)
N4 Al2 N3 C34 -28.13(13)
N4 Al2 N3 C38 156.41(12)
N4 C50 C55 C59 -2.9(2)
N4 C50 C55 C54 177.51(14)
N4 C50 C51 C56 -0.5(2)
N4 C50 C51 C52 -178.63(14)
N4 C36 C35 C34 -11.2(3)
N3 Al2 O2 C31 127.68(15)
N3 Al2 N4 C50 -152.52(11)
N3 Al2 N4 C36 26.95(13)
N3 C34 C35 C36 9.7(3)
N3 C38 C39 C44 3.3(3)
N3 C38 C39 C40 -177.36(18)
N3 C38 C43 C47 -5.1(3)
N3 C38 C43 C42 177.59(18)
C63 C62 B1 C80 -58.76(19)
C63 C62 B1 C68 61.69(16)
C63 C62 B1 C74 -174.99(13)
C63 C64 C65 F3 -178.75(15)
C63 C64 C65 C66 1.2(2)
C79 C78 C77 F13 179.19(14)
C79 C78 C77 C76 -1.9(2)
C79 C74 C75 F11 176.64(13)
C79 C74 C75 C76 -2.9(2)
C79 C74 B1 C80 -65.35(16)
C79 C74 B1 C62 58.50(18)
C79 C74 B1 C68 173.09(13)
C81 C82 C83 F18 178.76(14)
C81 C82 C83 C84 -0.4(2)
C81 C80 C85 F20 -179.15(13)
C81 C80 C85 C84 1.8(2)
C81 C80 B1 C62 -13.8(2)
C81 C80 B1 C68 -128.06(16)
C81 C80 B1 C74 107.84(17)
C19 N2 C5 C4 178.04(14)
C19 N2 C5 C6 -1.5(2)
C19 C20 C25 C27 -148.41(15)
C19 C20 C25 C26 86.79(18)
C19 C20 C21 C22 0.7(2)
C19 C24 C23 C22 -0.5(2)
C19 C24 C28 C30 120.24(17)
C19 C24 C28 C29 -116.45(18)
C82 C81 C80 C85 -1.3(2)
C82 C81 C80 B1 -175.67(15)
C67 C62 B1 C80 131.80(16)
C67 C62 B1 C68 -107.76(17)
C67 C62 B1 C74 15.6(2)
C67 C66 C65 F3 179.59(15)
C67 C66 C65 C64 -0.3(2)
C80 C81 C82 F17 179.84(14)
C80 C81 C82 C83 0.7(2)
C62 C63 C64 F2 179.26(14)
C62 C63 C64 C65 -0.6(3)
C62 C67 C66 F4 179.81(15)
C62 C67 C66 C65 -1.2(3)
C68 C69 C70 F7 -178.35(17)
C68 C69 C70 C71 2.0(3)
C68 C73 C72 F9 -177.51(17)
C68 C73 C72 C71 3.3(3)
C20 C19 C24 C23 1.4(2)
C20 C19 C24 C28 -178.15(15)
C20 C21 C22 C23 0.2(3)
C78 C79 C74 C75 1.3(2)
C78 C79 C74 B1 177.93(14)
C78 C77 C76 F12 -178.49(15)
C78 C77 C76 C75 0.4(2)
C5 N2 C19 C20 -102.83(17)
C5 N2 C19 C24 81.14(18)
C74 C79 C78 F14 -178.82(14)
C74 C79 C78 C77 1.0(2)
C74 C75 C76 F12 -178.96(15)
C74 C75 C76 C77 2.1(3)
C69 C68 C73 F10 175.88(14)
C69 C68 C73 C72 -2.7(3)
C69 C68 B1 C80 19.1(2)
C69 C68 B1 C62 -103.79(18)
C69 C68 B1 C74 135.37(16)
C69 C70 C71 F8 178.5(2)
C69 C70 C71 C72 -1.5(3)
C7 N1 C3 C4 -156.82(14)
C7 N1 C3 C2 23.8(2)
C7 C8 C13 C15 131.73(15)
C7 C8 C13 C14 -104.73(18)
C7 C8 C9 C10 -2.4(2)
C3 N1 C7 C8 78.54(17)
C3 N1 C7 C12 -101.98(16)
C8 C7 C12 C11 2.0(2)
C8 C7 C12 C16 -178.13(14)
C75 C74 B1 C80 110.70(17)
C75 C74 B1 C62 -125.45(16)
C75 C74 B1 C68 -10.9(2)
C34 N3 C38 C39 91.35(19)
C34 N3 C38 C43 -89.1(2)
C11 C10 C9 C8 1.5(3)
C73 C68 C69 F6 -178.22(15)
C73 C68 C69 C70 0.1(3)
C73 C68 B1 C80 -171.68(14)
C73 C68 B1 C62 65.44(17)
C73 C68 B1 C74 -55.4(2)
C73 C72 C71 F8 179.0(2)
C73 C72 C71 C70 -1.0(3)
C50 N4 C36 C35 167.75(15)
C50 N4 C36 C37 -11.0(2)
C50 C55 C59 C61 114.15(18)
C50 C55 C59 C60 -122.37(18)
C50 C55 C54 C53 1.0(3)
C50 C51 C52 C53 1.2(3)
C24 C19 C20 C25 -179.05(15)
C24 C19 C20 C21 -1.5(2)
C24 C23 C22 C21 -0.2(3)
C12 C7 C8 C13 -178.91(13)
C12 C7 C8 C9 0.6(2)
C12 C11 C10 C9 1.3(3)
C83 C84 C85 F20 179.27(14)
C83 C84 C85 C80 -1.6(3)
C25 C20 C21 C22 178.29(15)
C55 C50 C51 C56 178.48(16)
C55 C50 C51 C52 0.4(2)
C55 C54 C53 C52 0.5(3)
C36 N4 C50 C55 98.58(18)
C36 N4 C50 C51 -82.38(18)
C38 N3 C34 C35 -170.09(15)
C38 N3 C34 C33 10.0(2)
C38 C39 C44 C45 -87.0(2)
C38 C39 C44 C46 147.6(2)
C38 C39 C40 C41 -1.0(3)
C38 C43 C47 C48 126.5(2)
C38 C43 C47 C49 -109.7(2)
C38 C43 C42 C41 0.5(3)
C66 C67 C62 C63 1.7(2)
C66 C67 C62 B1 171.68(15)
C23 C24 C28 C30 -59.3(2)
C23 C24 C28 C29 64.0(2)
C13 C8 C9 C10 177.11(15)
C10 C11 C12 C7 -3.0(2)
C10 C11 C12 C16 177.18(15)
C64 C63 C62 C67 -0.8(2)
C64 C63 C62 B1 -171.79(15)
C6 C5 C4 C3 163.63(15)
C85 C80 B1 C62 172.03(14)
C85 C80 B1 C68 57.78(18)
C85 C80 B1 C74 -66.32(17)
C85 C84 C83 F18 -178.32(14)
C85 C84 C83 C82 0.8(2)
C21 C20 C25 C27 34.1(2)
C21 C20 C25 C26 -90.74(18)
C9 C8 C13 C15 -47.76(19)
C9 C8 C13 C14 75.77(19)
C59 C55 C54 C53 -178.54(16)
C56 C51 C52 C53 -176.96(16)
C2 C3 C4 C5 -171.15(15)
C28 C24 C23 C22 179.04(16)
C51 C50 C55 C59 178.09(15)
C51 C50 C55 C54 -1.5(2)
C18 C16 C12 C7 -108.07(17)
C18 C16 C12 C11 71.77(18)
C54 C55 C59 C61 -66.3(2)
C54 C55 C59 C60 57.2(2)
C54 C53 C52 C51 -1.6(3)
C32 Al2 O2 C31 -0.69(17)
C32 Al2 N4 C50 -20.22(15)
C32 Al2 N4 C36 159.26(12)
C32 Al2 N3 C34 -161.37(12)
C32 Al2 N3 C38 23.18(15)
C1 Al1 O1 C31 -94.1(2)
C1 Al1 N1 C7 14.50(14)
C1 Al1 N1 C3 -160.31(11)
C1 Al1 N2 C19 -27.81(13)
C1 Al1 N2 C5 156.90(12)
C17 C16 C12 C7 128.15(16)
C17 C16 C12 C11 -52.0(2)
C39 C38 C43 C47 174.49(19)
C39 C38 C43 C42 -2.9(3)
C39 C40 C41 C42 -1.2(4)
C33 C34 C35 C36 -170.36(16)
C37 C36 C35 C34 167.48(17)
C43 C38 C39 C44 -176.29(18)
C43 C38 C39 C40 3.1(3)
C43 C42 C41 C40 1.5(4)
C57 C56 C51 C50 123.08(18)
C57 C56 C51 C52 -58.9(2)
C44 C39 C40 C41 178.4(2)
C58 C56 C51 C50 -112.88(18)
C58 C56 C51 C52 65.2(2)
C47 C43 C42 C41 -176.9(2)
B1 C80 C85 F20 -4.2(2)
B1 C80 C85 C84 176.70(15)
B1 C68 C69 F6 -8.4(3)
B1 C68 C69 C70 169.94(17)
B1 C68 C73 F10 5.2(2)
B1 C68 C73 C72 -173.42(17)
B1 C74 C75 F11 0.4(2)
B1 C74 C75 C76 -179.08(15)
C42 C43 C47 C48 -56.2(3)
C42 C43 C47 C49 67.6(2)
C40 C39 C44 C45 93.6(3)
C40 C39 C44 C46 -31.8(3)
